data_4000747
loop_
_publ_author_name
'Riyadi, Syarif'
'Giriyapura, Shivakumara'
'de Groot, Robert A.'
'Caretta, Antonio'
'van Loosdrecht, Paul H. M.'
'Palstra, Thomas T. M.'
'Blake, Graeme R.'

_publ_section_title
;
 Ferromagnetic Order from p-Electrons in Rubidium Oxide
;
_journal_issue 6
_journal_name_full 'Chemistry of Materials'
_journal_page_first 1578
_journal_paper_doi 10.1021/cm103433r
_journal_volume 23
_journal_year 2011
_chemical_formula_sum 'O6.88 Rb4'
_chemical_formula_weight 451.95
_chemical_name_systematic ' ?'
_space_group_IT_number 69
_symmetry_cell_setting orthorhombic
_symmetry_space_group_name_Hall '-F 2 2'
_symmetry_space_group_name_H-M 'F m m m'
_audit_creation_date 2010-12-01T11:01
_audit_creation_method 'from EXP file using GSAS2CIF'
_audit_update_record ' 2010-12-01T11:01  Initial CIF as created by GSAS2CIF'
_cell_angle_alpha 90.0
_cell_angle_beta 90.0
_cell_angle_gamma 90.0
_cell_formula_units_Z 1
_cell_length_a 6.30280(29)
_cell_length_b 6.25587(23)
_cell_length_c 5.81797(7)
_cell_measurement_temperature 20
_cell_volume 229.400(14)
_computing_structure_refinement GSAS
_diffrn_ambient_temperature 20
_diffrn_radiation_polarisn_ratio 0.7
_diffrn_radiation_probe x-ray
_diffrn_radiation_wavelength 1.54059
_exptl_absorpt_correction_T_max 1.00000
_exptl_absorpt_correction_T_min 1.00000
_exptl_absorpt_process_details
;   GSAS Absorption/surface roughness correction: function number 4
 Flat plate transmission absorption correction
Terms =      0.0000         0.0000    
Correction is not refined.
;
_pd_block_id 2010-12-01T11:01|RBO2-D_20K|graeme|D8
_pd_calc_method 'Rietveld Refinement'
_pd_char_colour yellow
_pd_instr_location ' ?'
_pd_meas_2theta_range_inc 0.005
_pd_meas_2theta_range_max 70.0
_pd_meas_2theta_range_min 10.01
_pd_meas_number_of_points 11999
_pd_phase_name RbO2_lowT
_pd_proc_2theta_range_inc 0.005
_pd_proc_2theta_range_max 71.3375
_pd_proc_2theta_range_min 11.3475
_pd_proc_info_datetime 2010-12-01T11:01:08
_pd_proc_info_excluded_regions ' ?'
_pd_proc_ls_background_function
;   GSAS Background function number 1 with 12 terms.
 Shifted Chebyshev function of 1st kind
      1:    505.106     2:    6.02265     3:   -10.7949     4:    5.24962    
      5:    1.92834     6:    4.40346     7:   0.684686     8:   -2.09726    
      9:   0.559522    10:    2.20724    11:   -2.70845    12:   5.564340E-02
;
_pd_proc_ls_peak_cutoff 0.00100
_pd_proc_ls_profile_function
;
 CW Profile function number 4 with  18 terms
 Pseudovoigt profile coefficients as parameterized in
 P. Thompson, D.E. Cox & J.B. Hastings (1987). J. Appl. Cryst.,20,79-83.
 Asymmetry correction of L.W. Finger, D.E. Cox & A. P. Jephcoat (1994).
 J. Appl. Cryst.,27,892-900.
 Microstrain broadening by P.W. Stephens,  (1999). J. Appl. Cryst.,32,281-289.
 Peak tails are ignored  where the intensity is below 0.0010 times the peak
   Aniso. broadening axis   1.0   1.0   0.0
;
_pd_proc_ls_prof_R_factor 0.0101
_pd_proc_ls_prof_wR_expected 0.0431
_pd_proc_ls_prof_wR_factor 0.0143
_pd_proc_number_of_points 11999
_pd_spec_mounting ' ?'
_refine_ls_goodness_of_fit_all 0.33
_refine_ls_matrix_type full
_refine_ls_number_parameters 27
_refine_ls_number_restraints 1
_refine_ls_R_Fsqd_factor 0.03820
_refine_ls_shift/su_max 0.06
_refine_ls_shift/su_mean 0.01
_reflns_d_resolution_high 1.434
_reflns_d_resolution_low 3.530
_reflns_limit_h_max 4
_reflns_limit_h_min 0
_reflns_limit_k_max 4
_reflns_limit_k_min 0
_reflns_limit_l_max 4
_reflns_limit_l_min 0
_reflns_number_total 15
_cod_data_source_file cm103433r_si_002.cif
_cod_data_source_block RBO2-D_20K_publ
_cod_depositor_comments
;
The following automatic conversions were performed:

'_geom_bond_publ_flag' value 'N' changed to 'n' according to
/home/saulius/struct/CIF-dictionaries/cif_core.dic dictionary named
'cif_core.dic' version 2.4.1 from 2010-06-29 (98
times).

'_geom_angle_publ_flag' value 'N' changed to 'n' according
to /home/saulius/struct/CIF-dictionaries/cif_core.dic dictionary
named 'cif_core.dic' version 2.4.1 from 2010-06-29 (510 times).

Automatic conversion script
Id: cif_fix_values 1715 2011-07-08 13:25:40Z adriana 

 Adding full bibliography for 4000747.cif.
;
_cod_original_cell_volume 229.400(6)
_cod_original_formula_sum 'O6.88 Rb4.00'
_cod_database_code 4000747
_gsas_exptl_extinct_corr_t_min 1.00000
_gsas_exptl_extinct_corr_t_max 1.00000

loop_
_symmetry_equiv_pos_site_id
_symmetry_equiv_pos_as_xyz
1 +x,+y,+z
2 -x,+y,+z
3 +x,-y,+z
4 -x,-y,+z
-1 -x,-y,-z
-2 +x,-y,-z
-3 -x,+y,-z
-4 +x,+y,-z
101 +x,+y+1/2,+z+1/2
102 -x,+y+1/2,+z+1/2
103 +x,-y+1/2,+z+1/2
104 -x,-y+1/2,+z+1/2
-101 -x,-y+1/2,-z+1/2
-102 +x,-y+1/2,-z+1/2
-103 -x,+y+1/2,-z+1/2
-104 +x,+y+1/2,-z+1/2
201 +x+1/2,+y,+z+1/2
202 -x+1/2,+y,+z+1/2
203 +x+1/2,-y,+z+1/2
204 -x+1/2,-y,+z+1/2
-201 -x+1/2,-y,-z+1/2
-202 +x+1/2,-y,-z+1/2
-203 -x+1/2,+y,-z+1/2
-204 +x+1/2,+y,-z+1/2
301 +x+1/2,+y+1/2,+z
302 -x+1/2,+y+1/2,+z
303 +x+1/2,-y+1/2,+z
304 -x+1/2,-y+1/2,+z
-301 -x+1/2,-y+1/2,-z
-302 +x+1/2,-y+1/2,-z
-303 -x+1/2,+y+1/2,-z
-304 +x+1/2,+y+1/2,-z

loop_
_atom_site_type_symbol
_atom_site_label
_atom_site_fract_x
_atom_site_fract_y
_atom_site_fract_z
_atom_site_occupancy
_atom_site_thermal_displace_type
_atom_site_U_iso_or_equiv
_atom_site_symmetry_multiplicity
Rb Rb 0.0548(7) 0.0518(5) 0.0 0.25 Uiso 0.0117(7) 16
O Oa 0.3989(7) 0.5287(26) 0.5 0.43 Uiso 0.0194(12) 16

loop_
_atom_type_symbol
_atom_type_number_in_cell
_atom_type_scat_dispersion_real
_atom_type_scat_dispersion_imag
_atom_type_scat_Cromer_Mann_a1
_atom_type_scat_Cromer_Mann_a2
_atom_type_scat_Cromer_Mann_a3
_atom_type_scat_Cromer_Mann_a4
_atom_type_scat_Cromer_Mann_b1
_atom_type_scat_Cromer_Mann_b2
_atom_type_scat_Cromer_Mann_b3
_atom_type_scat_Cromer_Mann_b4
_atom_type_scat_Cromer_Mann_c
_atom_type_scat_source
Rb 4.0 -0.469 1.608 17.1784 1.78880 9.64350 17.3151 5.13990 0.27480 1.52920 164.934 3.48730 International_Tables_Vol_C
O 6.88 0.049 0.032 3.04850 13.2771 2.28680 5.70110 1.54630 0.32390 0.86700 32.9089 0.25080 International_Tables_Vol_C

loop_
_geom_angle_atom_site_label_1
_geom_angle_atom_site_label_2
_geom_angle_atom_site_label_3
_geom_angle
_geom_angle_site_symmetry_1
_geom_angle_site_symmetry_3
_geom_angle_publ_flag
Rb Rb Rb 90.0 2_555 3_555 n
Rb Rb Rb 43.2(6) 2_555 4_555 n
Rb Rb Rb 90.0 2_555 101_544 n
Rb Rb Rb 90.0 2_555 101_545 n
Rb Rb Rb 90.0 2_555 101_554 n
Rb Rb Rb 90.0 2_555 101_555 n
Rb Rb Rb 80.81(11) 2_555 102_544 n
Rb Rb Rb 80.81(11) 2_555 102_545 n
Rb Rb Rb 80.81(11) 2_555 102_554 n
Rb Rb Rb 80.81(11) 2_555 102_555 n
Rb Rb Rb 90.0 2_555 103_544 n
Rb Rb Rb 90.0 2_555 103_545 n
Rb Rb Rb 90.0 2_555 103_554 n
Rb Rb Rb 90.0 2_555 103_555 n
Rb Rb Rb 81.75(11) 2_555 104_544 n
Rb Rb Rb 81.75(11) 2_555 104_545 n
Rb Rb Rb 79.76(12) 2_555 104_554 n
Rb Rb Rb 79.76(12) 2_555 104_555 n
Rb Rb Rb 42.7093(14) 2_555 201_454 n
Rb Rb Rb 42.7094(14) 2_555 201_455 n
Rb Rb Rb 137.2906(14) 2_555 201_554 n
Rb Rb Rb 137.2906(14) 2_555 201_555 n
Rb Rb Rb 37.13(6) 2_555 202_454 n
Rb Rb Rb 37.13(6) 2_555 202_455 n
Rb Rb Rb 46.8(6) 3_555 4_555 n
Rb Rb Rb 42.9229(11) 3_555 101_544 n
Rb Rb Rb 42.9229(11) 3_555 101_545 n
Rb Rb Rb 137.0771(11) 3_555 101_554 n
Rb Rb Rb 137.0771(11) 3_555 101_555 n
Rb Rb Rb 43.707(19) 3_555 102_544 n
Rb Rb Rb 43.707(19) 3_555 102_545 n
Rb Rb Rb 136.292(19) 3_555 102_554 n
Rb Rb Rb 136.292(19) 3_555 102_555 n
Rb Rb Rb 37.61(5) 3_555 103_544 n
Rb Rb Rb 37.61(5) 3_555 103_545 n
Rb Rb Rb 130.45(7) 3_555 103_554 n
Rb Rb Rb 130.45(7) 3_555 103_555 n
Rb Rb Rb 38.38(6) 3_555 104_544 n
Rb Rb Rb 38.38(6) 3_555 104_545 n
Rb Rb Rb 129.68(6) 3_555 104_554 n
Rb Rb Rb 129.68(6) 3_555 104_555 n
Rb Rb Rb 90.0 3_555 201_454 n
Rb Rb Rb 90.0 3_555 201_455 n
Rb Rb Rb 90.0 3_555 201_554 n
Rb Rb Rb 90.0 3_555 201_555 n
Rb Rb Rb 90.0 3_555 202_454 n
Rb Rb Rb 90.0 3_555 202_455 n
Rb Rb Rb 59.9(4) 4_555 101_544 n
Rb Rb Rb 59.9(4) 4_555 101_545 n
Rb Rb Rb 120.1(4) 4_555 101_554 n
Rb Rb Rb 120.1(4) 4_555 101_555 n
Rb Rb Rb 52.35(23) 4_555 102_544 n
Rb Rb Rb 52.35(23) 4_555 102_545 n
Rb Rb Rb 112.2(5) 4_555 102_554 n
Rb Rb Rb 112.2(5) 4_555 102_555 n
Rb Rb Rb 57.2(4) 4_555 103_544 n
Rb Rb Rb 57.2(4) 4_555 103_545 n
Rb Rb Rb 116.34(28) 4_555 103_554 n
Rb Rb Rb 116.34(28) 4_555 103_555 n
Rb Rb Rb 50.15(31) 4_555 104_544 n
Rb Rb Rb 50.15(31) 4_555 104_545 n
Rb Rb Rb 107.9(4) 4_555 104_554 n
Rb Rb Rb 107.9(4) 4_555 104_555 n
Rb Rb Rb 57.6(4) 4_555 201_454 n
Rb Rb Rb 57.6(4) 4_555 201_455 n
Rb Rb Rb 122.4(4) 4_555 201_554 n
Rb Rb Rb 122.4(4) 4_555 201_555 n
Rb Rb Rb 54.4(4) 4_555 202_454 n
Rb Rb Rb 54.4(4) 4_555 202_455 n
Rb Rb Rb 85.8458(22) 101_544 101_545 n
Rb Rb Rb 94.1542(22) 101_544 101_554 n
Rb Rb Rb 180.0 101_544 101_555 n
Rb Rb Rb 9.19(11) 101_544 102_544 n
Rb Rb Rb 85.8992(26) 101_544 102_545 n
Rb Rb Rb 94.1008(26) 101_544 102_554 n
Rb Rb Rb 170.81(11) 101_544 102_555 n
Rb Rb Rb 5.31(5) 101_544 103_544 n
Rb Rb Rb 80.54(5) 101_544 103_545 n
Rb Rb Rb 87.53(7) 101_544 103_554 n
Rb Rb Rb 173.38(7) 101_544 103_555 n
Rb Rb Rb 9.80(7) 101_544 104_544 n
Rb Rb Rb 80.64(5) 101_544 104_545 n
Rb Rb Rb 87.57(7) 101_544 104_554 n
Rb Rb Rb 167.82(8) 101_544 104_555 n
Rb Rb Rb 62.4891(10) 101_544 201_454 n
Rb Rb Rb 117.5109(10) 101_544 201_455 n
Rb Rb Rb 62.4891(10) 101_544 201_554 n
Rb Rb Rb 117.5109(10) 101_544 201_555 n
Rb Rb Rb 65.73(4) 101_544 202_454 n
Rb Rb Rb 114.27(4) 101_544 202_455 n
Rb Rb Rb 180.0 101_545 101_554 n
Rb Rb Rb 94.1542(22) 101_545 101_555 n
Rb Rb Rb 85.8992(26) 101_545 102_544 n
Rb Rb Rb 9.19(11) 101_545 102_545 n
Rb Rb Rb 170.81(11) 101_545 102_554 n
Rb Rb Rb 94.1008(26) 101_545 102_555 n
Rb Rb Rb 80.54(5) 101_545 103_544 n
Rb Rb Rb 5.31(5) 101_545 103_545 n
Rb Rb Rb 173.38(7) 101_545 103_554 n
Rb Rb Rb 87.53(7) 101_545 103_555 n
Rb Rb Rb 80.64(5) 101_545 104_544 n
Rb Rb Rb 9.80(7) 101_545 104_545 n
Rb Rb Rb 167.82(8) 101_545 104_554 n
Rb Rb Rb 87.57(7) 101_545 104_555 n
Rb Rb Rb 117.5109(10) 101_545 201_454 n
Rb Rb Rb 62.4891(10) 101_545 201_455 n
Rb Rb Rb 117.5109(10) 101_545 201_554 n
Rb Rb Rb 62.4891(10) 101_545 201_555 n
Rb Rb Rb 114.27(4) 101_545 202_454 n
Rb Rb Rb 65.73(4) 101_545 202_455 n
Rb Rb Rb 85.8458(22) 101_554 101_555 n
Rb Rb Rb 94.1008(26) 101_554 102_544 n
Rb Rb Rb 170.81(11) 101_554 102_545 n
Rb Rb Rb 9.19(11) 101_554 102_554 n
Rb Rb Rb 85.8992(26) 101_554 102_555 n
Rb Rb Rb 99.46(5) 101_554 103_544 n
Rb Rb Rb 174.69(5) 101_554 103_545 n
Rb Rb Rb 6.63(7) 101_554 103_554 n
Rb Rb Rb 92.47(7) 101_554 103_555 n
Rb Rb Rb 99.36(5) 101_554 104_544 n
Rb Rb Rb 170.20(7) 101_554 104_545 n
Rb Rb Rb 12.18(8) 101_554 104_554 n
Rb Rb Rb 92.43(7) 101_554 104_555 n
Rb Rb Rb 62.4891(10) 101_554 201_454 n
Rb Rb Rb 117.5109(10) 101_554 201_455 n
Rb Rb Rb 62.4891(10) 101_554 201_554 n
Rb Rb Rb 117.5109(10) 101_554 201_555 n
Rb Rb Rb 65.73(4) 101_554 202_454 n
Rb Rb Rb 114.27(4) 101_554 202_455 n
Rb Rb Rb 170.81(11) 101_555 102_544 n
Rb Rb Rb 94.1008(26) 101_555 102_545 n
Rb Rb Rb 85.8992(26) 101_555 102_554 n
Rb Rb Rb 9.19(11) 101_555 102_555 n
Rb Rb Rb 174.69(5) 101_555 103_544 n
Rb Rb Rb 99.46(5) 101_555 103_545 n
Rb Rb Rb 92.47(7) 101_555 103_554 n
Rb Rb Rb 6.63(7) 101_555 103_555 n
Rb Rb Rb 170.20(7) 101_555 104_544 n
Rb Rb Rb 99.36(5) 101_555 104_545 n
Rb Rb Rb 92.43(7) 101_555 104_554 n
Rb Rb Rb 12.18(8) 101_555 104_555 n
Rb Rb Rb 117.5109(10) 101_555 201_454 n
Rb Rb Rb 62.4891(10) 101_555 201_455 n
Rb Rb Rb 117.5109(10) 101_555 201_554 n
Rb Rb Rb 62.4891(10) 101_555 201_555 n
Rb Rb Rb 114.27(4) 101_555 202_454 n
Rb Rb Rb 65.73(4) 101_555 202_455 n
Rb Rb Rb 84.486(33) 102_544 102_545 n
Rb Rb Rb 92.59(4) 102_544 102_554 n
Rb Rb Rb 161.63(22) 102_544 102_555 n
Rb Rb Rb 10.60(8) 102_544 103_544 n
Rb Rb Rb 80.66(5) 102_544 103_545 n
Rb Rb Rb 87.56(7) 102_544 103_554 n
Rb Rb Rb 168.69(7) 102_544 103_555 n
Rb Rb Rb 5.33(5) 102_544 104_544 n
Rb Rb Rb 79.424(32) 102_544 104_545 n
Rb Rb Rb 85.97(5) 102_544 104_554 n
Rb Rb Rb 159.48(20) 102_544 104_555 n
Rb Rb Rb 55.02(9) 102_544 201_454 n
Rb Rb Rb 109.80(10) 102_544 201_455 n
Rb Rb Rb 70.20(10) 102_544 201_554 n
Rb Rb Rb 124.98(9) 102_544 201_555 n
Rb Rb Rb 57.79(6) 102_544 202_454 n
Rb Rb Rb 106.17(14) 102_544 202_455 n
Rb Rb Rb 161.63(22) 102_545 102_554 n
Rb Rb Rb 92.59(4) 102_545 102_555 n
Rb Rb Rb 80.66(5) 102_545 103_544 n
Rb Rb Rb 10.60(8) 102_545 103_545 n
Rb Rb Rb 168.69(7) 102_545 103_554 n
Rb Rb Rb 87.56(7) 102_545 103_555 n
Rb Rb Rb 79.424(32) 102_545 104_544 n
Rb Rb Rb 5.33(5) 102_545 104_545 n
Rb Rb Rb 159.48(20) 102_545 104_554 n
Rb Rb Rb 85.97(5) 102_545 104_555 n
Rb Rb Rb 109.80(10) 102_545 201_454 n
Rb Rb Rb 55.02(9) 102_545 201_455 n
Rb Rb Rb 124.98(9) 102_545 201_554 n
Rb Rb Rb 70.20(10) 102_545 201_555 n
Rb Rb Rb 106.17(14) 102_545 202_454 n
Rb Rb Rb 57.79(6) 102_545 202_455 n
Rb Rb Rb 84.486(33) 102_554 102_555 n
Rb Rb Rb 99.34(5) 102_554 103_544 n
Rb Rb Rb 169.40(8) 102_554 103_545 n
Rb Rb Rb 11.31(7) 102_554 103_554 n
Rb Rb Rb 92.44(7) 102_554 103_555 n
Rb Rb Rb 97.92(8) 102_554 104_544 n
Rb Rb Rb 161.78(20) 102_554 104_545 n
Rb Rb Rb 6.61(7) 102_554 104_554 n
Rb Rb Rb 90.77(10) 102_554 104_555 n
Rb Rb Rb 55.02(9) 102_554 201_454 n
Rb Rb Rb 109.80(10) 102_554 201_455 n
Rb Rb Rb 70.20(10) 102_554 201_554 n
Rb Rb Rb 124.98(9) 102_554 201_555 n
Rb Rb Rb 57.79(6) 102_554 202_454 n
Rb Rb Rb 106.17(14) 102_554 202_455 n
Rb Rb Rb 169.40(8) 102_555 103_544 n
Rb Rb Rb 99.34(5) 102_555 103_545 n
Rb Rb Rb 92.44(7) 102_555 103_554 n
Rb Rb Rb 11.31(7) 102_555 103_555 n
Rb Rb Rb 161.78(20) 102_555 104_544 n
Rb Rb Rb 97.92(8) 102_555 104_545 n
Rb Rb Rb 90.77(10) 102_555 104_554 n
Rb Rb Rb 6.61(7) 102_555 104_555 n
Rb Rb Rb 109.80(10) 102_555 201_454 n
Rb Rb Rb 55.02(9) 102_555 201_455 n
Rb Rb Rb 124.98(9) 102_555 201_554 n
Rb Rb Rb 70.20(10) 102_555 201_555 n
Rb Rb Rb 106.17(14) 102_555 202_454 n
Rb Rb Rb 57.79(6) 102_555 202_455 n
Rb Rb Rb 75.23(10) 103_544 103_545 n
Rb Rb Rb 92.839(27) 103_544 103_554 n
Rb Rb Rb 168.07(12) 103_544 103_555 n
Rb Rb Rb 8.25(11) 103_544 104_544 n
Rb Rb Rb 75.38(10) 103_544 104_545 n
Rb Rb Rb 92.793(26) 103_544 104_554 n
Rb Rb Rb 164.32(7) 103_544 104_555 n
Rb Rb Rb 65.545(28) 103_544 201_454 n
Rb Rb Rb 114.455(28) 103_544 201_455 n
Rb Rb Rb 65.545(28) 103_544 201_554 n
Rb Rb Rb 114.455(28) 103_544 201_555 n
Rb Rb Rb 68.383(22) 103_544 202_454 n
Rb Rb Rb 111.617(22) 103_544 202_455 n
Rb Rb Rb 168.07(12) 103_545 103_554 n
Rb Rb Rb 92.839(27) 103_545 103_555 n
Rb Rb Rb 75.38(10) 103_545 104_544 n
Rb Rb Rb 8.25(11) 103_545 104_545 n
Rb Rb Rb 164.32(7) 103_545 104_554 n
Rb Rb Rb 92.793(26) 103_545 104_555 n
Rb Rb Rb 114.455(28) 103_545 201_454 n
Rb Rb Rb 65.545(28) 103_545 201_455 n
Rb Rb Rb 114.455(28) 103_545 201_554 n
Rb Rb Rb 65.545(28) 103_545 201_555 n
Rb Rb Rb 111.617(22) 103_545 202_454 n
Rb Rb Rb 68.383(22) 103_545 202_455 n
Rb Rb Rb 99.10(15) 103_554 103_555 n
Rb Rb Rb 92.809(26) 103_554 104_544 n
Rb Rb Rb 165.53(7) 103_554 104_545 n
Rb Rb Rb 10.24(12) 103_554 104_554 n
Rb Rb Rb 98.95(15) 103_554 104_555 n
Rb Rb Rb 58.93(4) 103_554 201_454 n
Rb Rb Rb 121.07(4) 103_554 201_455 n
Rb Rb Rb 58.93(4) 103_554 201_554 n
Rb Rb Rb 121.07(4) 103_554 201_555 n
Rb Rb Rb 62.66(7) 103_554 202_454 n
Rb Rb Rb 117.34(7) 103_554 202_455 n
Rb Rb Rb 165.53(7) 103_555 104_544 n
Rb Rb Rb 92.809(26) 103_555 104_545 n
Rb Rb Rb 98.95(15) 103_555 104_554 n
Rb Rb Rb 10.24(12) 103_555 104_555 n
Rb Rb Rb 121.07(4) 103_555 201_454 n
Rb Rb Rb 58.93(4) 103_555 201_455 n
Rb Rb Rb 121.07(4) 103_555 201_554 n
Rb Rb Rb 58.93(4) 103_555 201_555 n
Rb Rb Rb 117.34(7) 103_555 202_454 n
Rb Rb Rb 62.66(7) 103_555 202_455 n
Rb Rb Rb 74.32(8) 104_544 104_545 n
Rb Rb Rb 91.302(25) 104_544 104_554 n
Rb Rb Rb 158.02(15) 104_544 104_555 n
Rb Rb Rb 59.00(11) 104_544 201_454 n
Rb Rb Rb 107.72(7) 104_544 201_455 n
Rb Rb Rb 72.28(7) 104_544 201_554 n
Rb Rb Rb 121.00(11) 104_544 201_555 n
Rb Rb Rb 61.38(8) 104_544 202_454 n
Rb Rb Rb 104.49(11) 104_544 202_455 n
Rb Rb Rb 158.02(15) 104_545 104_554 n
Rb Rb Rb 91.302(25) 104_545 104_555 n
Rb Rb Rb 107.72(7) 104_545 201_454 n
Rb Rb Rb 59.00(11) 104_545 201_455 n
Rb Rb Rb 121.00(11) 104_545 201_554 n
Rb Rb Rb 72.28(7) 104_545 201_555 n
Rb Rb Rb 104.49(11) 104_545 202_454 n
Rb Rb Rb 61.38(8) 104_545 202_455 n
Rb Rb Rb 96.98(18) 104_554 104_555 n
Rb Rb Rb 50.31(7) 104_554 201_454 n
Rb Rb Rb 112.16(13) 104_554 201_455 n
Rb Rb Rb 67.84(13) 104_554 201_554 n
Rb Rb Rb 129.69(7) 104_554 201_555 n
Rb Rb Rb 53.57(5) 104_554 202_454 n
Rb Rb Rb 108.07(17) 104_554 202_455 n
Rb Rb Rb 112.16(13) 104_555 201_454 n
Rb Rb Rb 50.31(7) 104_555 201_455 n
Rb Rb Rb 129.69(7) 104_555 201_554 n
Rb Rb Rb 67.84(13) 104_555 201_555 n
Rb Rb Rb 108.07(17) 104_555 202_454 n
Rb Rb Rb 53.57(5) 104_555 202_455 n
Rb Rb Rb 85.4187(27) 201_454 201_455 n
Rb Rb Rb 94.5813(27) 201_454 201_554 n
Rb Rb Rb 180.0 201_454 201_555 n
Rb Rb Rb 5.58(6) 201_454 202_454 n
Rb Rb Rb 79.84(6) 201_454 202_455 n
Rb Rb Rb 180.0 201_455 201_554 n
Rb Rb Rb 94.5813(27) 201_455 201_555 n
Rb Rb Rb 79.84(6) 201_455 202_454 n
Rb Rb Rb 5.58(6) 201_455 202_455 n
Rb Rb Rb 85.4187(27) 201_554 201_555 n
Rb Rb Rb 100.16(6) 201_554 202_454 n
Rb Rb Rb 174.42(6) 201_554 202_455 n
Rb Rb Rb 174.42(6) 201_555 202_454 n
Rb Rb Rb 100.16(6) 201_555 202_455 n
Rb Rb Rb 74.26(12) 202_454 202_455 n
Rb Oa Rb 0.92(11) 101_555 102_555 n
Rb Oa Rb 16.87(16) 101_555 103_555 n
Rb Oa Rb 13.79(22) 101_555 104_555 n
Rb Oa Rb 112.0(6) 101_555 201_555 n
Rb Oa Rb 102.9(5) 101_555 201_565 n
Rb Oa Rb 99.4(6) 101_555 202_555 n
Rb Oa Rb 91.3(4) 101_555 202_565 n
Rb Oa Rb 106.7(5) 101_555 203_565 n
Rb Oa Rb 92.5(4) 101_555 204_565 n
Rb Oa Rb 108.41(8) 101_555 301_555 n
Rb Oa Rb 108.41(8) 101_555 301_556 n
Rb Oa Rb 95.52(10) 101_555 302_555 n
Rb Oa Rb 95.52(10) 101_555 302_556 n
Rb Oa Rb 109.02(14) 101_555 303_555 n
Rb Oa Rb 109.02(14) 101_555 303_556 n
Rb Oa Rb 96.28(20) 101_555 304_555 n
Rb Oa Rb 96.28(20) 101_555 304_556 n
Rb Oa Oa 176.2(5) 101_555 2_655 n
Rb Oa Oa 93.8(5) 101_555 3_565 n
Rb Oa Oa 168.1(19) 101_555 4_665 n
Rb Oa Rb 15.95(14) 102_555 103_555 n
Rb Oa Rb 12.87(15) 102_555 104_555 n
Rb Oa Rb 111.1(5) 102_555 201_555 n
Rb Oa Rb 103.8(4) 102_555 201_565 n
Rb Oa Rb 98.5(5) 102_555 202_555 n
Rb Oa Rb 92.20(27) 102_555 202_565 n
Rb Oa Rb 107.6(4) 102_555 203_565 n
Rb Oa Rb 93.45(26) 102_555 204_565 n
Rb Oa Rb 108.48(8) 102_555 301_555 n
Rb Oa Rb 108.48(8) 102_555 301_556 n
Rb Oa Rb 95.57(11) 102_555 302_555 n
Rb Oa Rb 95.57(11) 102_555 302_556 n
Rb Oa Rb 108.88(13) 102_555 303_555 n
Rb Oa Rb 108.88(13) 102_555 303_556 n
Rb Oa Rb 96.13(18) 102_555 304_555 n
Rb Oa Rb 96.13(18) 102_555 304_556 n
Rb Oa Oa 177.11(35) 102_555 2_655 n
Rb Oa Oa 92.89(35) 102_555 3_565 n
Rb Oa Oa 167.2(18) 102_555 4_665 n
Rb Oa Rb 3.08(10) 103_555 104_555 n
Rb Oa Rb 95.2(6) 103_555 201_555 n
Rb Oa Rb 119.8(4) 103_555 201_565 n
Rb Oa Rb 82.5(5) 103_555 202_555 n
Rb Oa Rb 108.16(33) 103_555 202_565 n
Rb Oa Rb 123.6(4) 103_555 203_565 n
Rb Oa Rb 109.41(33) 103_555 204_565 n
Rb Oa Rb 108.79(15) 103_555 301_555 n
Rb Oa Rb 108.79(15) 103_555 301_556 n
Rb Oa Rb 96.22(20) 103_555 302_555 n
Rb Oa Rb 96.22(20) 103_555 302_556 n
Rb Oa Rb 105.73(25) 103_555 303_555 n
Rb Oa Rb 105.73(25) 103_555 303_556 n
Rb Oa Rb 93.30(27) 103_555 304_555 n
Rb Oa Rb 93.30(27) 103_555 304_556 n
Rb Oa Oa 166.9(4) 103_555 2_655 n
Rb Oa Oa 76.9(4) 103_555 3_565 n
Rb Oa Oa 151.2(19) 103_555 4_665 n
Rb Oa Rb 98.3(5) 104_555 201_555 n
Rb Oa Rb 116.69(33) 104_555 201_565 n
Rb Oa Rb 85.6(4) 104_555 202_555 n
Rb Oa Rb 105.08(26) 104_555 202_565 n
Rb Oa Rb 120.5(4) 104_555 203_565 n
Rb Oa Rb 106.32(26) 104_555 204_565 n
Rb Oa Rb 108.84(13) 104_555 301_555 n
Rb Oa Rb 108.84(13) 104_555 301_556 n
Rb Oa Rb 96.13(18) 104_555 302_555 n
Rb Oa Rb 96.13(18) 104_555 302_556 n
Rb Oa Rb 106.44(21) 104_555 303_555 n
Rb Oa Rb 106.44(21) 104_555 303_556 n
Rb Oa Rb 93.87(23) 104_555 304_555 n
Rb Oa Rb 93.87(23) 104_555 304_556 n
Rb Oa Oa 170.02(31) 104_555 2_655 n
Rb Oa Oa 80.02(31) 104_555 3_565 n
Rb Oa Oa 154.3(18) 104_555 4_665 n
Rb Oa Rb 145.05(18) 201_555 201_565 n
Rb Oa Rb 12.64(14) 201_555 202_555 n
Rb Oa Rb 156.67(23) 201_555 202_565 n
Rb Oa Rb 141.24(16) 201_555 203_565 n
Rb Oa Rb 155.42(25) 201_555 204_565 n
Rb Oa Rb 86.83(25) 201_555 301_555 n
Rb Oa Rb 86.83(25) 201_555 301_556 n
Rb Oa Rb 90.90(26) 201_555 302_555 n
Rb Oa Rb 90.90(26) 201_555 302_556 n
Rb Oa Rb 75.38(23) 201_555 303_555 n
Rb Oa Rb 75.38(23) 201_555 303_556 n
Rb Oa Rb 78.94(26) 201_555 304_555 n
Rb Oa Rb 78.94(26) 201_555 304_556 n
Rb Oa Oa 71.77(16) 201_555 2_655 n
Rb Oa Oa 18.23(16) 201_555 3_565 n
Rb Oa Oa 56.1(13) 201_555 4_665 n
Rb Oa Rb 157.70(12) 201_565 202_555 n
Rb Oa Rb 11.62(18) 201_565 202_565 n
Rb Oa Rb 3.81(4) 201_565 203_565 n
Rb Oa Rb 10.37(21) 201_565 204_565 n
Rb Oa Rb 82.13(31) 201_565 301_555 n
Rb Oa Rb 82.13(31) 201_565 301_556 n
Rb Oa Rb 85.6(4) 201_565 302_555 n
Rb Oa Rb 85.6(4) 201_565 302_556 n
Rb Oa Rb 93.67(31) 201_565 303_555 n
Rb Oa Rb 93.67(31) 201_565 303_556 n
Rb Oa Rb 97.71(33) 201_565 304_555 n
Rb Oa Rb 97.71(33) 201_565 304_556 n
Rb Oa Oa 73.28(8) 201_565 2_655 n
Rb Oa Oa 163.28(8) 201_565 3_565 n
Rb Oa Oa 89.0(15) 201_565 4_665 n
Rb Oa Rb 169.32(27) 202_555 202_565 n
Rb Oa Rb 153.89(10) 202_555 203_565 n
Rb Oa Rb 168.07(29) 202_555 204_565 n
Rb Oa Rb 90.90(26) 202_555 301_555 n
Rb Oa Rb 90.90(26) 202_555 301_556 n
Rb Oa Rb 92.26(30) 202_555 302_555 n
Rb Oa Rb 92.26(30) 202_555 302_556 n
Rb Oa Rb 78.95(26) 202_555 303_555 n
Rb Oa Rb 78.95(26) 202_555 303_556 n
Rb Oa Rb 79.72(30) 202_555 304_555 n
Rb Oa Rb 79.72(30) 202_555 304_556 n
Rb Oa Oa 84.41(17) 202_555 2_655 n
Rb Oa Oa 5.59(17) 202_555 3_565 n
Rb Oa Oa 68.7(13) 202_555 4_665 n
Rb Oa Rb 15.43(18) 202_565 203_565 n
Rb Oa Rb 1.248(31) 202_565 204_565 n
Rb Oa Rb 85.69(35) 202_565 301_555 n
Rb Oa Rb 85.69(35) 202_565 301_556 n
Rb Oa Rb 86.7(4) 202_565 302_555 n
Rb Oa Rb 86.7(4) 202_565 302_556 n
Rb Oa Rb 97.64(33) 202_565 303_555 n
Rb Oa Rb 97.64(33) 202_565 303_556 n
Rb Oa Rb 99.22(33) 202_565 304_555 n
Rb Oa Rb 99.22(33) 202_565 304_556 n
Rb Oa Oa 84.90(10) 202_565 2_655 n
Rb Oa Oa 174.90(10) 202_565 3_565 n
Rb Oa Oa 100.6(16) 202_565 4_665 n
Rb Oa Rb 14.18(21) 203_565 204_565 n
Rb Oa Rb 81.02(30) 203_565 301_555 n
Rb Oa Rb 81.02(30) 203_565 301_556 n
Rb Oa Rb 85.3(4) 203_565 302_555 n
Rb Oa Rb 85.3(4) 203_565 302_556 n
Rb Oa Rb 92.33(30) 203_565 303_555 n
Rb Oa Rb 92.33(30) 203_565 303_556 n
Rb Oa Rb 97.14(33) 203_565 304_555 n
Rb Oa Rb 97.14(33) 203_565 304_556 n
Rb Oa Oa 69.47(8) 203_565 2_655 n
Rb Oa Oa 159.47(8) 203_565 3_565 n
Rb Oa Oa 85.2(14) 203_565 4_665 n
Rb Oa Rb 85.3(4) 204_565 301_555 n
Rb Oa Rb 85.3(4) 204_565 301_556 n
Rb Oa Rb 86.6(4) 204_565 302_555 n
Rb Oa Rb 86.6(4) 204_565 302_556 n
Rb Oa Rb 97.23(34) 204_565 303_555 n
Rb Oa Rb 97.23(34) 204_565 303_556 n
Rb Oa Rb 99.07(34) 204_565 304_555 n
Rb Oa Rb 99.07(34) 204_565 304_556 n
Rb Oa Oa 83.65(13) 204_565 2_655 n
Rb Oa Oa 173.66(13) 204_565 3_565 n
Rb Oa Oa 99.4(16) 204_565 4_665 n
Rb Oa Rb 142.29(24) 301_555 301_556 n
Rb Oa Rb 12.92(16) 301_555 302_555 n
Rb Oa Rb 155.00(31) 301_555 302_556 n
Rb Oa Rb 12.00(12) 301_555 303_555 n
Rb Oa Rb 142.32(15) 301_555 303_556 n
Rb Oa Rb 17.92(8) 301_555 304_555 n
Rb Oa Rb 154.756(31) 301_555 304_556 n
Rb Oa Oa 71.36(9) 301_555 2_655 n
Rb Oa Oa 92.69(32) 301_555 3_565 n
Rb Oa Oa 72.84(19) 301_555 4_665 n
Rb Oa Rb 155.00(31) 301_556 302_555 n
Rb Oa Rb 12.92(16) 301_556 302_556 n
Rb Oa Rb 142.32(15) 301_556 303_555 n
Rb Oa Rb 12.00(12) 301_556 303_556 n
Rb Oa Rb 154.756(31) 301_556 304_555 n
Rb Oa Rb 17.92(8) 301_556 304_556 n
Rb Oa Oa 71.36(9) 301_556 2_655 n
Rb Oa Oa 92.69(32) 301_556 3_565 n
Rb Oa Oa 72.84(19) 301_556 4_665 n
Rb Oa Rb 167.2(5) 302_555 302_556 n
Rb Oa Rb 17.70(7) 302_555 303_555 n
Rb Oa Rb 154.906(32) 302_555 303_556 n
Rb Oa Rb 12.59(13) 302_555 304_555 n
Rb Oa Rb 166.67(19) 302_555 304_556 n
Rb Oa Oa 84.28(14) 302_555 2_655 n
Rb Oa Oa 92.83(33) 302_555 3_565 n
Rb Oa Oa 85.26(15) 302_555 4_665 n
Rb Oa Rb 154.906(32) 302_556 303_555 n
Rb Oa Rb 17.70(7) 302_556 303_556 n
Rb Oa Rb 166.67(19) 302_556 304_555 n
Rb Oa Rb 12.59(13) 302_556 304_556 n
Rb Oa Oa 84.28(14) 302_556 2_655 n
Rb Oa Oa 92.83(33) 302_556 3_565 n
Rb Oa Oa 85.26(15) 302_556 4_665 n
Rb Oa Rb 138.43(18) 303_555 303_556 n
Rb Oa Rb 12.77(16) 303_555 304_555 n
Rb Oa Rb 149.12(25) 303_555 304_556 n
Rb Oa Oa 71.59(10) 303_555 2_655 n
Rb Oa Oa 80.69(31) 303_555 3_565 n
Rb Oa Oa 69.64(14) 303_555 4_665 n
Rb Oa Rb 149.12(25) 303_556 304_555 n
Rb Oa Rb 12.77(16) 303_556 304_556 n
Rb Oa Oa 71.59(10) 303_556 2_655 n
Rb Oa Oa 80.69(31) 303_556 3_565 n
Rb Oa Oa 69.64(14) 303_556 4_665 n
Rb Oa Rb 157.4(5) 304_555 304_556 n
Rb Oa Oa 84.35(14) 304_555 2_655 n
Rb Oa Oa 80.23(32) 304_555 3_565 n
Rb Oa Oa 81.91(19) 304_555 4_665 n
Rb Oa Oa 84.35(14) 304_556 2_655 n
Rb Oa Oa 80.23(32) 304_556 3_565 n
Rb Oa Oa 81.91(19) 304_556 4_665 n
Oa Oa Oa 90.0 2_655 3_565 n
Oa Oa Oa 15.7(15) 2_655 4_665 n
Oa Oa Oa 74.3(15) 3_565 4_665 n

loop_
_geom_bond_atom_site_label_1
_geom_bond_atom_site_label_2
_geom_bond_distance
_geom_bond_site_symmetry_2
_geom_bond_publ_flag
Rb Rb 0.691(9) 2_555 n
Rb Rb 0.648(7) 3_555 n
Rb Rb 0.947(4) 4_555 n
Rb Rb 4.27155(9) 101_544 n
Rb Rb 4.27155(9) 101_545 n
Rb Rb 4.27155(9) 101_554 n
Rb Rb 4.27155(9) 101_555 n
Rb Rb 4.3271(14) 102_544 n
Rb Rb 4.3271(14) 102_545 n
Rb Rb 4.3271(14) 102_554 n
Rb Rb 4.3271(14) 102_555 n
Rb Rb 4.766(5) 103_544 n
Rb Rb 4.766(5) 103_545 n
Rb Rb 3.823(4) 103_554 n
Rb Rb 3.823(4) 103_555 n
Rb Rb 4.816(4) 104_544 n
Rb Rb 4.816(4) 104_545 n
Rb Rb 3.885(5) 104_554 n
Rb Rb 3.885(5) 104_555 n
Rb Rb 4.28877(11) 201_454 n
Rb Rb 4.28877(11) 201_455 n
Rb Rb 4.28877(11) 201_554 n
Rb Rb 4.28877(11) 201_555 n
Rb Rb 4.819(7) 202_454 n
Rb Rb 4.819(7) 202_455 n
Rb Rb 3.810(6) 202_554 n
Rb Rb 3.810(6) 202_555 n
Rb Rb 4.3374(10) 203_454 n
Rb Rb 4.3374(10) 203_455 n
Rb Rb 4.3374(10) 203_554 n
Rb Rb 4.3374(10) 203_555 n
Rb Rb 4.863(6) 204_454 n
Rb Rb 4.863(6) 204_455 n
Rb Rb 3.865(6) 204_554 n
Rb Rb 3.865(6) 204_555 n
Rb Rb 4.44019(13) 301_445 n
Rb Rb 4.44019(13) 301_455 n
Rb Rb 4.44019(13) 301_545 n
Rb Rb 4.44019(13) 301_555 n
Rb Rb 4.954(7) 302_445 n
Rb Rb 4.954(7) 302_455 n
Rb Rb 3.980(5) 302_545 n
Rb Rb 3.980(5) 302_555 n
Rb Rb 4.918(5) 303_445 n
Rb Rb 4.010(4) 303_455 n
Rb Rb 4.918(5) 303_545 n
Rb Rb 4.010(4) 303_555 n
Rb Rb 5.387(4) 304_445 n
Rb Rb 4.573(10) 304_455 n
Rb Rb 4.507(9) 304_545 n
Rb Rb 3.494(4) 304_555 n
Rb Oa 2.173(5) 101_544 n
Rb Oa 2.863(7) 102_544 n
Rb Oa 3.446(8) 102_644 n
Rb Oa 2.226(8) 103_554 n
Rb Oa 2.903(9) 104_554 n
Rb Oa 3.480(6) 104_654 n
Rb Oa 3.417(17) 201_444 n
Rb Oa 3.141(15) 201_454 n
Rb Oa 3.285(18) 202_544 n
Rb Oa 2.998(16) 202_554 n
Rb Oa 3.762(15) 203_454 n
Rb Oa 2.803(17) 203_464 n
Rb Oa 3.643(16) 204_554 n
Rb Oa 2.641(17) 204_564 n
Rb Oa 3.0739(22) 301_444 n
Rb Oa 3.0739(22) 301_445 n
Rb Oa 2.9272(15) 302_544 n
Rb Oa 2.9272(15) 302_545 n
Rb Oa 3.1114(19) 303_454 n
Rb Oa 3.1114(19) 303_455 n
Rb Oa 2.9666(23) 304_554 n
Rb Oa 2.9666(23) 304_555 n
Oa Rb 2.173(5) 101_555 n
Oa Rb 2.863(7) 102_555 n
Oa Rb 3.446(8) 102_655 n
Oa Rb 2.226(8) 103_555 n
Oa Rb 2.903(9) 104_555 n
Oa Rb 3.480(6) 104_655 n
Oa Rb 3.141(15) 201_555 n
Oa Rb 3.417(17) 201_565 n
Oa Rb 2.998(16) 202_555 n
Oa Rb 3.285(18) 202_565 n
Oa Rb 3.762(15) 203_555 n
Oa Rb 2.803(17) 203_565 n
Oa Rb 3.643(16) 204_555 n
Oa Rb 2.641(17) 204_565 n
Oa Rb 3.0739(22) 301_555 n
Oa Rb 3.0739(22) 301_556 n
Oa Rb 2.9272(15) 302_555 n
Oa Rb 2.9272(15) 302_556 n
Oa Rb 3.1114(19) 303_555 n
Oa Rb 3.1114(19) 303_556 n
Oa Rb 2.9666(23) 304_555 n
Oa Rb 2.9666(23) 304_556 n
Oa Oa 1.275(9) 2_655 n
Oa Oa 0.359(33) 3_565 n
Oa Oa 1.3241(16) 4_665 n
